data_2200071
loop_
_publ_author_name
'Lynch, Daniel E.'
'McClenaghan, Ian'

_publ_section_title
;
 2-Amino-5-(4-methoxybenzyl)-4-methyl-1,3-thiazolium chloride
;
_journal_issue 1
_journal_name_full 'Acta Crystallographica Section E'
_journal_page_first o24
_journal_page_last o25
_journal_paper_doi 10.1107/S1600536800017876
_journal_volume 57
_journal_year 2001
_chemical_formula_iupac 'C12 H15 Cl N2 O S'
_chemical_formula_moiety 'C12 H15 Cl N2 O S'
_chemical_formula_sum 'C12 H15 Cl N2 O S'
_chemical_formula_weight 270.77
_chemical_melting_point 491(2)
_chemical_name_systematic
;
2-Amino-5-(4-methoxybenzyl)-4-methyl-1,3-thiazolium chloride
;
_space_group_IT_number 14
_symmetry_cell_setting monoclinic
_symmetry_space_group_name_Hall '-P 2yn'
_symmetry_space_group_name_H-M 'P 1 21/n 1'
_audit_creation_method SHELXL-97
_cell_angle_alpha 90.00
_cell_angle_beta 100.47(3)
_cell_angle_gamma 90.00
_cell_formula_units_Z 4
_cell_length_a 7.5746(15)
_cell_length_b 11.878(2)
_cell_length_c 14.519(3)
_cell_measurement_reflns_used 10172
_cell_measurement_temperature 150(2)
_cell_measurement_theta_max 27.48
_cell_measurement_theta_min 1.00
_cell_volume 1284.5(4)
_computing_cell_refinement 'DENZO and COLLECT'
_computing_data_collection 'DENZO (Otwinowski & Minor, 1997) and COLLECT (Hooft, 1998)'
_computing_data_reduction 'DENZOand COLLECT '
_computing_publication_material SHELXL97
_computing_structure_refinement 'SHELXL97 (Sheldrick, 1997)'
_computing_structure_solution 'SHELXS97 (Sheldrick, 1997)'
_diffrn_ambient_temperature 150(2)
_diffrn_detector_area_resol_mean 9.091
_diffrn_measured_fraction_theta_full .950
_diffrn_measured_fraction_theta_max .950
_diffrn_measurement_device_type 'Enraf Nonius KappaCCD area-detector'
_diffrn_measurement_method '\f and \w'
_diffrn_radiation_monochromator graphite
_diffrn_radiation_source 'Enraf Nonius FR591 rotating anode'
_diffrn_radiation_type MoK\a
_diffrn_radiation_wavelength .71073
_diffrn_reflns_av_R_equivalents .073
_diffrn_reflns_av_sigmaI/netI .0812
_diffrn_reflns_limit_h_max 9
_diffrn_reflns_limit_h_min -9
_diffrn_reflns_limit_k_max 15
_diffrn_reflns_limit_k_min -14
_diffrn_reflns_limit_l_max 18
_diffrn_reflns_limit_l_min -18
_diffrn_reflns_number 6971
_diffrn_reflns_theta_full 27.48
_diffrn_reflns_theta_max 27.48
_diffrn_reflns_theta_min 2.23
_diffrn_standards_decay_% 0
_diffrn_standards_number 0
_exptl_absorpt_coefficient_mu .445
_exptl_absorpt_correction_T_max .974
_exptl_absorpt_correction_T_min .916
_exptl_absorpt_correction_type multi-scan
_exptl_absorpt_process_details '(SORTAV; Blessing, 1995)'
_exptl_crystal_colour colourless
_exptl_crystal_density_diffrn 1.400
_exptl_crystal_density_method 'not measured'
_exptl_crystal_description needle
_exptl_crystal_F_000 568
_exptl_crystal_size_max .20
_exptl_crystal_size_mid .08
_exptl_crystal_size_min .06
_refine_diff_density_max .401
_refine_diff_density_min -.545
_refine_ls_extinction_method none
_refine_ls_goodness_of_fit_ref 1.009
_refine_ls_hydrogen_treatment mixed
_refine_ls_matrix_type full
_refine_ls_number_parameters 168
_refine_ls_number_reflns 2796
_refine_ls_number_restraints 0
_refine_ls_restrained_S_all 1.009
_refine_ls_R_factor_all .071
_refine_ls_R_factor_gt .050
_refine_ls_shift/su_max <0.001
_refine_ls_shift/su_mean <0.001
_refine_ls_structure_factor_coef Fsqd
_refine_ls_weighting_details 'w = 1/[\s^2^(Fo^2^)+(0.0691P)^2^+0.1620P] where P = (Fo^2^+2Fc^2^)/3'
_refine_ls_weighting_scheme calc
_refine_ls_wR_factor_ref .136
_reflns_number_gt 2125
_reflns_number_total 2796
_reflns_threshold_expression I>2\s(I)
_cod_data_source_file ob6000.cif
_cod_data_source_block I
_cod_depositor_comments
;
The following automatic conversions were performed:

'_chemical_melting_point' value '489 - 493 K' was changed to '491(2)'
- the average value was taken and precision was estimated.

Automatic conversion script
Id: cif_fix_values 1646 2011-03-28 12:23:43Z adriana 

The following automatic conversions were performed:

'_chemical_melting_point' value '489 - 493 K' was changed to '491(2)'
- the average value was taken and precision was
estimated.

'_exptl_absorpt_correction_type' value 'Multi-scan'
changed to 'multi-scan' according to
/home/saulius/struct/CIF-dictionaries/cif_core.dic dictionary named
'cif_core.dic' version 2.4.1 from 2010-06-29.

Automatic conversion script
Id: cif_fix_values 1715 2011-07-08 13:25:40Z adriana 
;
_cod_original_cell_volume 1284.6(4)
_cod_original_sg_symbol_H-M 'P 21/n'
_cod_database_code 2200071
_cod_database_fobs_code 2200071

loop_
_symmetry_equiv_pos_as_xyz
'x, y, z'
'-x+1/2, y+1/2, -z+1/2'
'-x, -y, -z'
'x-1/2, -y-1/2, z-1/2'

loop_
_atom_site_label
_atom_site_fract_x
_atom_site_fract_y
_atom_site_fract_z
_atom_site_U_iso_or_equiv
_atom_site_adp_type
_atom_site_calc_flag
_atom_site_refinement_flags
_atom_site_occupancy
_atom_site_disorder_assembly
_atom_site_disorder_group
_atom_site_type_symbol
Cl1 .20074(8) .56421(5) .90658(4) .0323(2) Uani d . 1 . . Cl
S1 .02394(8) .15154(5) .75439(4) .0270(2) Uani d . 1 . . S
C2 -.1444(3) .09324(19) .67277(15) .0240(5) Uani d . 1 . . C
N21 -.1131(3) .02602(18) .60550(15) .0293(5) Uani d . 1 . . N
H21 -.198(4) .014(2) .5597(18) .033(7) Uiso d . 1 . . H
H22 .003(4) .026(2) .5980(19) .044(8) Uiso d . 1 . . H
N3 -.3039(3) .12351(18) .68956(14) .0261(5) Uani d . 1 . . N
H3 -.402(4) .098(3) .660(2) .040(8) Uiso d . 1 . . H
C4 -.2999(3) .1947(2) .76714(16) .0265(5) Uani d . 1 . . C
C5 -.1334(3) .2181(2) .81063(16) .0267(5) Uani d . 1 . . C
C6 -.0676(3) .2906(2) .89428(16) .0302(6) Uani d . 1 . . C
H61 -.1705 .3123 .9238 .038 Uiso calc R 1 . . H
H62 -.0148 .3604 .8736 .038 Uiso calc R 1 . . H
C7 .0710(3) .2316(2) .96556(15) .0272(5) Uani d . 1 . . C
C8 .2520(3) .2491(2) .96837(16) .0302(6) Uani d . 1 . . C
H8 .2886 .3012 .9259 .038 Uiso calc R 1 . . H
C9 .3825(3) .1929(2) 1.03128(16) .0315(6) Uani d . 1 . . C
H9 .5063 .2064 1.0317 .039 Uiso calc R 1 . . H
C10 .3299(3) .1171(2) 1.09339(17) .0309(6) Uani d . 1 . . C
O1 .4440(3) .05801(15) 1.16006(13) .0414(5) Uani d . 1 . . O
C11 .1490(4) .0980(2) 1.09124(18) .0364(6) Uani d . 1 . . C
H11 .1125 .0459 1.1337 .045 Uiso calc R 1 . . H
C12 .0218(4) .1539(2) 1.02825(18) .0346(6) Uani d . 1 . . C
H12 -.1018 .1393 1.0274 .043 Uiso calc R 1 . . H
C13 -.4737(3) .2328(2) .79016(18) .0364(6) Uani d . 1 . . C
H131 -.5296 .1706 .8186 .046 Uiso calc R 1 . . H
H132 -.5536 .2571 .7327 .046 Uiso calc R 1 . . H
H133 -.4525 .2959 .8343 .046 Uiso calc R 1 . . H
C14 .6315(4) .0671(3) 1.1596(2) .0446(7) Uani d . 1 . . C
H141 .6593 .0294 1.1039 .056 Uiso calc R 1 . . H
H142 .6992 .0314 1.2159 .056 Uiso calc R 1 . . H
H143 .6649 .1467 1.1585 .056 Uiso calc R 1 . . H

loop_
_atom_site_aniso_label
_atom_site_aniso_U_11
_atom_site_aniso_U_22
_atom_site_aniso_U_33
_atom_site_aniso_U_12
_atom_site_aniso_U_13
_atom_site_aniso_U_23
Cl1 .0237(3) .0452(4) .0281(3) .0040(3) .0048(2) .0053(3)
S1 .0204(3) .0343(4) .0261(3) .0002(2) .0039(2) -.0042(2)
C2 .0217(12) .0260(12) .0248(12) -.0010(10) .0056(9) .0029(9)
N21 .0242(12) .0387(13) .0256(11) -.0035(10) .0060(9) -.0064(9)
N3 .0194(10) .0348(11) .0239(10) .0005(9) .0037(8) -.0014(9)
C4 .0258(12) .0302(13) .0243(12) -.0013(10) .0067(9) -.0002(10)
C5 .0256(12) .0292(13) .0265(12) .0007(10) .0074(9) .0009(10)
C6 .0281(13) .0342(14) .0281(12) .0012(11) .0044(10) -.0051(10)
C7 .0286(13) .0302(13) .0233(12) .0003(10) .0059(9) -.0059(10)
C8 .0304(13) .0353(14) .0257(12) -.0027(11) .0073(10) -.0011(10)
C9 .0253(13) .0397(14) .0307(13) -.0018(11) .0080(10) -.0036(11)
C10 .0334(14) .0315(13) .0267(12) -.0003(11) .0027(10) -.0035(10)
O1 .0364(11) .0451(11) .0412(11) .0050(9) .0029(8) .0116(9)
C11 .0378(15) .0368(15) .0353(14) -.0065(12) .0089(12) .0048(12)
C12 .0284(14) .0414(16) .0344(14) -.0052(12) .0069(11) -.0019(11)
C13 .0257(13) .0481(16) .0373(14) .0004(12) .0106(11) -.0074(12)
C14 .0371(16) .0478(18) .0460(16) .0068(13) -.0002(13) .0042(13)

loop_
_atom_type_symbol
_atom_type_description
_atom_type_scat_dispersion_real
_atom_type_scat_dispersion_imag
_atom_type_scat_source
C C .0033 .0016 'International Tables Vol C Tables 4.2.6.8 and 6.1.1.4'
H H .0000 .0000 'International Tables Vol C Tables 4.2.6.8 and 6.1.1.4'
N N .0061 .0033 'International Tables Vol C Tables 4.2.6.8 and 6.1.1.4'
O O .0106 .0060 'International Tables Vol C Tables 4.2.6.8 and 6.1.1.4'
S S .1246 .1234 'International Tables Vol C Tables 4.2.6.8 and 6.1.1.4'
Cl Cl .1484 .1585 'International Tables Vol C Tables 4.2.6.8 and 6.1.1.4'

loop_
_geom_angle_atom_site_label_1
_geom_angle_atom_site_label_2
_geom_angle_atom_site_label_3
_geom_angle
C2 S1 C5 91.19(11)
N21 C2 N3 126.5(2)
N21 C2 S1 122.97(19)
N3 C2 S1 110.52(17)
C2 N21 H21 118.4(18)
C2 N21 H22 113.4(18)
H21 N21 H22 121(3)
C2 N3 C4 115.1(2)
C2 N3 H3 124(2)
C4 N3 H3 120(2)
C5 C4 N3 112.7(2)
C5 C4 C13 129.1(2)
N3 C4 C13 118.2(2)
C4 C5 C6 130.6(2)
C4 C5 S1 110.50(18)
C6 C5 S1 118.88(17)
C5 C6 C7 112.1(2)
C5 C6 H61 109.2
C7 C6 H61 109.2
C5 C6 H62 109.2
C7 C6 H62 109.2
H61 C6 H62 107.9
C8 C7 C12 117.5(2)
C8 C7 C6 121.0(2)
C12 C7 C6 121.4(2)
C7 C8 C9 122.1(2)
C7 C8 H8 118.9
C9 C8 H8 118.9
C10 C9 C8 119.1(2)
C10 C9 H9 120.4
C8 C9 H9 120.4
O1 C10 C11 115.3(2)
O1 C10 C9 125.1(2)
C11 C10 C9 119.5(2)
C10 O1 C14 117.3(2)
C12 C11 C10 120.6(2)
C12 C11 H11 119.7
C10 C11 H11 119.7
C11 C12 C7 121.1(2)
C11 C12 H12 119.5
C7 C12 H12 119.5
C4 C13 H131 109.5
C4 C13 H132 109.5
H131 C13 H132 109.5
C4 C13 H133 109.5
H131 C13 H133 109.5
H132 C13 H133 109.5
O1 C14 H141 109.5
O1 C14 H142 109.5
H141 C14 H142 109.5
O1 C14 H143 109.5
H141 C14 H143 109.5
H142 C14 H143 109.5

loop_
_geom_bond_atom_site_label_1
_geom_bond_atom_site_label_2
_geom_bond_site_symmetry_2
_geom_bond_distance
_geom_bond_publ_flag
S1 C2 . 1.721(2) ?
S1 C5 . 1.751(2) ?
C2 N21 . 1.316(3) ?
C2 N3 . 1.324(3) ?
N21 H21 . .85(3) ?
N21 H22 . .91(3) ?
N3 C4 . 1.404(3) ?
N3 H3 . .84(3) ?
C4 C5 . 1.333(3) ?
C4 C13 . 1.487(3) ?
C5 C6 . 1.499(3) ?
C6 C7 . 1.507(3) ?
C6 H61 . .9900 ?
C6 H62 . .9900 ?
C7 C8 . 1.380(3) ?
C7 C12 . 1.394(3) ?
C8 C9 . 1.388(3) ?
C8 H8 . .9500 ?
C9 C10 . 1.383(4) ?
C9 H9 . .9500 ?
C10 O1 . 1.368(3) ?
C10 C11 . 1.384(4) ?
O1 C14 . 1.426(3) ?
C11 C12 . 1.373(4) ?
C11 H11 . .9500 ?
C12 H12 . .9500 ?
C13 H131 . .9800 ?
C13 H132 . .9800 ?
C13 H133 . .9800 ?
C14 H141 . .9800 ?
C14 H142 . .9800 ?
C14 H143 . .9800 ?

loop_
_geom_hbond_atom_site_label_D
_geom_hbond_atom_site_label_H
_geom_hbond_atom_site_label_A
_geom_hbond_site_symmetry_A
_geom_hbond_distance_DH
_geom_hbond_distance_HA
_geom_hbond_distance_DA
_geom_hbond_angle_DHA
_geom_hbond_publ_flag
N3 H3 Cl1 2_446 .84(3) 2.33(3) 3.155(2) 167(3) yes
N21 H21 Cl1 4_565 .85(3) 2.40(3) 3.162(2) 150(2) yes
N21 H22 Cl1 2_546 .91(3) 2.30(3) 3.193(2) 168(3) yes

loop_
_geom_torsion_atom_site_label_1
_geom_torsion_atom_site_label_2
_geom_torsion_atom_site_label_3
_geom_torsion_atom_site_label_4
_geom_torsion
C5 S1 C2 N21 -178.6(2)
C5 S1 C2 N3 -.21(18)
N21 C2 N3 C4 178.8(2)
S1 C2 N3 C4 .5(3)
C2 N3 C4 C5 -.5(3)
C2 N3 C4 C13 179.7(2)
N3 C4 C5 C6 179.1(2)
C13 C4 C5 C6 -1.2(5)
N3 C4 C5 S1 .3(3)
C13 C4 C5 S1 -179.9(2)
C2 S1 C5 C4 -.09(19)
C2 S1 C5 C6 -179.0(2)
C4 C5 C6 C7 131.3(3)
S1 C5 C6 C7 -50.1(3)
C5 C6 C7 C8 97.2(3)
C5 C6 C7 C12 -80.0(3)
C12 C7 C8 C9 -.5(4)
C6 C7 C8 C9 -177.8(2)
C7 C8 C9 C10 -.1(4)
C8 C9 C10 O1 -178.6(2)
C8 C9 C10 C11 .5(4)
C11 C10 O1 C14 174.5(2)
C9 C10 O1 C14 -6.4(4)
O1 C10 C11 C12 179.0(2)
C9 C10 C11 C12 -.1(4)
C10 C11 C12 C7 -.5(4)
C8 C7 C12 C11 .9(4)
C6 C7 C12 C11 178.1(2)

loop_
_cod_related_entry_id
_cod_related_entry_database
_cod_related_entry_code
1 ChemSpider 21133031
